data_4104665
loop_
_publ_author_name
'Jeremy K. Klosterman'
'Munetaka Iwamura'
'Tahei Tahara'
'Makoto Fujita'

_publ_contact_author_address
;Department of Applied Chemistry
Graduate School of Engineering
The University of Tokyo
;
_publ_contact_author_email mfujita@appchem.t.u-tokyo.ac.jp
_publ_contact_author_fax +81-3-5841-7257
_publ_contact_author_name 'Makoto Fujita'
_publ_contact_author_phone +81-3-5841-7259
_publ_section_title
;
 Energy Transfer in a Mechanically Trapped Exciplex
;
_journal_name_full 'Journal of the American Chemical Society'
_journal_page_first 9478
_journal_page_last 9479
_journal_paper_doi 10.1021/ja901674g
_journal_volume 131
_journal_year 2009
_chemical_formula_sum 'C68 H81 N24 O42.82 Pd3'
_chemical_formula_weight 2238.93
_chemical_name_systematic
; 
 ? 
;
_space_group_IT_number 88
_symmetry_cell_setting tetragonal
_symmetry_space_group_name_Hall '-I 4ad'
_symmetry_space_group_name_H-M 'I 41/a :2'
_atom_sites_solution_hydrogens geom
_atom_sites_solution_primary direct
_atom_sites_solution_secondary difmap
_audit_creation_method SHELXL-97
_cell_angle_alpha 90.00
_cell_angle_beta 90.00
_cell_angle_gamma 90.00
_cell_formula_units_Z 8
_cell_length_a 25.993(6)
_cell_length_b 25.993(6)
_cell_length_c 31.681(7)
_cell_measurement_temperature 80(2)
_cell_volume 21405(8)
_computing_structure_refinement 'SHELXL-97 (Sheldrick, 1997)'
_computing_structure_solution 'SHELXS-97 (Sheldrick, 1990)'
_diffrn_ambient_temperature 80(2)
_diffrn_measured_fraction_theta_full 0.956
_diffrn_measured_fraction_theta_max 0.956
_diffrn_radiation_monochromator graphite
_diffrn_radiation_source 'fine-focus sealed tube'
_diffrn_radiation_type MoK\a
_diffrn_radiation_wavelength 0.71073
_diffrn_reflns_av_R_equivalents 0.0462
_diffrn_reflns_av_sigmaI/netI 0.0273
_diffrn_reflns_limit_h_max 35
_diffrn_reflns_limit_h_min -33
_diffrn_reflns_limit_k_max 34
_diffrn_reflns_limit_k_min -33
_diffrn_reflns_limit_l_max 42
_diffrn_reflns_limit_l_min -40
_diffrn_reflns_number 124006
_diffrn_reflns_theta_full 28.88
_diffrn_reflns_theta_max 28.88
_diffrn_reflns_theta_min 1.57
_exptl_absorpt_coefficient_mu 0.590
_exptl_absorpt_correction_T_max 0.9434
_exptl_absorpt_correction_T_min 0.8912
_exptl_crystal_density_diffrn 1.389
_exptl_crystal_F_000 9101
_exptl_crystal_size_max 0.20
_exptl_crystal_size_mid 0.20
_exptl_crystal_size_min 0.10
_refine_diff_density_max 1.270
_refine_diff_density_min -1.421
_refine_diff_density_rms 0.127
_refine_ls_extinction_method none
_refine_ls_goodness_of_fit_ref 1.100
_refine_ls_hydrogen_treatment mixed
_refine_ls_matrix_type full
_refine_ls_number_parameters 760
_refine_ls_number_reflns 13444
_refine_ls_number_restraints 462
_refine_ls_restrained_S_all 1.095
_refine_ls_R_factor_all 0.1058
_refine_ls_R_factor_gt 0.0810
_refine_ls_shift/su_max 0.002
_refine_ls_shift/su_mean 0.000
_refine_ls_structure_factor_coef Fsqd
_refine_ls_weighting_details 'calc w=1/[\s^2^(Fo^2^)+(0.0783P)^2^+277.5285P] where P=(Fo^2^+2Fc^2^)/3'
_refine_ls_weighting_scheme calc
_refine_ls_wR_factor_gt 0.2147
_refine_ls_wR_factor_ref 0.2349
_reflns_number_gt 10005
_reflns_number_total 13444
_reflns_threshold_expression >2sigma(I)
_cod_data_source_file ja901674g_si_001.cif
_cod_data_source_block i41a
_cod_original_cell_volume 21406(8)
_cod_original_sg_symbol_H-M 'I 41/a'
_cod_database_code 4104665

loop_
_symmetry_equiv_pos_as_xyz
'x, y, z'
'-x+1/2, -y, z+1/2'
'-y+3/4, x+1/4, z+1/4'
'y+3/4, -x+3/4, z+3/4'
'x+1/2, y+1/2, z+1/2'
'-x+1, -y+1/2, z+1'
'-y+5/4, x+3/4, z+3/4'
'y+5/4, -x+5/4, z+5/4'
'-x, -y, -z'
'x-1/2, y, -z-1/2'
'y-3/4, -x-1/4, -z-1/4'
'-y-3/4, x-3/4, -z-3/4'
'-x+1/2, -y+1/2, -z+1/2'
'x, y+1/2, -z'
'y-1/4, -x+1/4, -z+1/4'
'-y-1/4, x-1/4, -z-1/4'

loop_
_atom_site_label
_atom_site_type_symbol
_atom_site_fract_x
_atom_site_fract_y
_atom_site_fract_z
_atom_site_U_iso_or_equiv
_atom_site_adp_type
_atom_site_occupancy
_atom_site_symmetry_multiplicity
_atom_site_calc_flag
_atom_site_refinement_flags
_atom_site_disorder_assembly
_atom_site_disorder_group
N1N N 0.1946(4) 0.1341(4) -0.2326(3) 0.045(2) Uiso 0.50 1 d PD A 1
O1N O 0.2074(4) 0.1082(4) -0.2627(3) 0.061(3) Uiso 0.50 1 d PD A 1
O2N O 0.1605(5) 0.1222(5) -0.2046(4) 0.052(3) Uiso 0.50 1 d PD A 1
O3N O 0.2197(12) 0.1755(10) -0.2265(10) 0.167(13) Uiso 0.50 1 d PD A 1
O101 O 0.0922(7) 0.2188(8) 0.0991(6) 0.111(5) Uiso 0.50 1 d P B 1
O102 O 0.0758(9) -0.1308(9) -0.0746(7) 0.132(7) Uiso 0.50 1 d P C 1
O103 O 0.1717(15) -0.1722(15) 0.0904(12) 0.47(2) Uiso 1 1 d . D 1
O104 O 0.1709(14) -0.0753(15) 0.0394(11) 0.212(17) Uiso 0.50 1 d P E 1
N1O N 0.1749(8) 0.1574(7) -0.2056(8) 0.132(8) Uiso 0.50 1 d PD F 2
O1O O 0.1663(6) 0.1124(5) -0.2127(5) 0.071(5) Uiso 0.50 1 d PD F 2
O2O O 0.2173(5) 0.1764(4) -0.2224(4) 0.049(3) Uiso 0.50 1 d PD F 2
O3O O 0.1506(8) 0.1881(8) -0.1812(7) 0.157(8) Uiso 0.50 1 d PD F 2
N7N N -0.1729(17) -0.404(2) -0.0051(13) 0.21(3) Uiso 0.25 1 d PD G 2
O16N O -0.2056(19) -0.3921(18) -0.0309(12) 0.154(16) Uiso 0.25 1 d PD G 2
O17N O -0.1873(13) -0.4263(13) 0.0293(10) 0.083(9) Uiso 0.25 1 d PD G 2
O18N O -0.127(2) -0.413(5) -0.016(2) 0.44(7) Uiso 0.25 1 d PD G 2
N8N N -0.0568(8) -0.0701(8) -0.0555(6) 0.071(6) Uiso 0.371(13) 1 d PD H 2
O19N O -0.0159(18) -0.081(2) -0.073(2) 0.43(5) Uiso 0.371(13) 1 d PD H 2
O20N O -0.055(2) -0.0291(15) -0.0328(17) 0.32(3) Uiso 0.371(13) 1 d PD H 2
O21N O -0.0865(13) -0.1078(12) -0.0482(12) 0.183(15) Uiso 0.371(13) 1 d PD H 2
O201 O 0.0936(14) 0.2451(14) 0.0809(11) 0.222(15) Uiso 0.50 1 d P I 2
O202 O 0.3020(15) 0.1579(15) -0.2946(12) 0.104(12) Uiso 0.25 1 d P J 2
O203 O 0.1043(10) -0.1398(9) -0.0719(7) 0.136(8) Uiso 0.50 1 d P K 2
O204 O 0.1472(18) -0.2868(18) 0.0516(18) 0.54(3) Uiso 1 1 d . L 2
N2N N 0.1860(11) -0.2905(8) 0.0017(7) 0.123(9) Uiso 0.446(14) 1 d PDU M 3
O4N O 0.1921(8) -0.2493(7) 0.0192(7) 0.126(8) Uiso 0.446(14) 1 d PDU M 3
O5N O 0.2104(8) -0.2997(8) -0.0330(6) 0.127(8) Uiso 0.446(14) 1 d PDU M 3
O6N O 0.1613(6) -0.3265(6) 0.0200(5) 0.081(5) Uiso 0.446(14) 1 d PDU M 3
O301 O 0.2906(11) 0.1502(10) -0.3096(9) 0.067(7) Uiso 0.25 1 d P N 3
O302 O 0.0447(6) -0.0657(6) -0.0343(5) 0.103(5) Uiso 0.50 1 d P O 3
O303 O 0.1694(9) 0.2431(9) -0.1721(7) 0.048(5) Uiso 0.25 1 d P P 3
O304 O 0.1252(3) -0.2771(3) 0.0938(3) 0.099(2) Uiso 1 1 d . Q 3
N3N N 0.2716(6) -0.0750(6) -0.0480(6) 0.095(5) Uiso 0.50 1 d PDU R 4
O7N O 0.2407(6) -0.1068(6) -0.0360(5) 0.101(5) Uiso 0.50 1 d PDU R 4
O8N O 0.3133(5) -0.0894(5) -0.0677(5) 0.092(4) Uiso 0.50 1 d PDU R 4
O9N O 0.2660(5) -0.0274(5) -0.0479(4) 0.067(3) Uiso 0.50 1 d PDU R 4
O402 O 0.2538(12) 0.1357(12) -0.2900(10) 0.095(8) Uiso 0.25 1 d P S 4
O403 O 0.2289(11) -0.2132(10) -0.0224(8) 0.172(9) Uiso 0.50 1 d P T 4
O404 O 0.1069(7) -0.3593(7) -0.0447(5) 0.072(6) Uiso 0.394(19) 1 d P U 4
N5N N 0.2857(12) -0.2217(9) -0.1090(8) 0.171(11) Uiso 0.50 1 d PDU V 5
O10N O 0.3105(6) -0.2248(7) -0.1414(5) 0.100(5) Uiso 0.50 1 d PDU V 5
O11N O 0.2627(8) -0.2602(7) -0.0917(6) 0.135(7) Uiso 0.50 1 d PDU V 5
O12N O 0.2771(12) -0.1801(10) -0.0886(9) 0.216(13) Uiso 0.50 1 d PDU V 5
O501 O 0.2461(8) -0.0280(7) -0.0395(6) 0.108(6) Uiso 0.50 1 d P W 5
O502 O 0.3344(13) -0.0989(13) -0.0997(11) 0.106(10) Uiso 0.25 1 d P X 5
N6N N 0.1473(10) -0.3274(8) -0.0045(7) 0.064(7) Uiso 0.267(13) 1 d PDU Y 6
O13N O 0.1557(11) -0.3615(10) 0.0198(8) 0.100(10) Uiso 0.267(13) 1 d PDU Y 6
O14N O 0.155(2) -0.2804(10) 0.0079(13) 0.147(15) Uiso 0.267(13) 1 d PDU Y 6
O15N O 0.1252(10) -0.3361(10) -0.0393(7) 0.082(8) Uiso 0.267(13) 1 d PDU Y 6
O601 O 0.0849(6) -0.5346(6) -0.0378(5) 0.098(4) Uiso 0.50 1 d P Z 6
O602 O -0.1599(8) 0.2018(8) 0.1070(6) 0.259(8) Uiso 1 1 d . A 6
O603 O 0.3209(8) -0.1927(9) -0.1406(6) 0.123(6) Uiso 0.50 1 d P B 6
O604 O 0.2558(7) -0.2091(7) -0.0661(6) 0.052(4) Uiso 0.25 1 d P C 6
O605 O 0.200(2) -0.160(2) 0.0077(19) 0.37(3) Uiso 0.50 1 d P D 6
O702 O 0.3532(9) -0.1127(9) -0.1414(7) 0.150(8) Uiso 0.50 1 d P E 7
O703 O 0.1833(8) 0.2583(8) -0.1691(7) 0.120(7) Uiso 0.50 1 d P F 7
O1 O 0.5000 0.7500 0.6250 0.114(5) Uiso 1 4 d S . .
C1G C 0.4541(10) 0.7506(6) 0.2163(5) 0.068(5) Uani 0.408(12) 1 d PDU G 1
C2G C 0.4054(11) 0.7501(8) 0.2370(7) 0.090(7) Uani 0.408(12) 1 d PDU G 1
H2GA H 0.4049 0.7496 0.2670 0.108 Uiso 0.408(12) 1 calc PR G 1
C3G C 0.3603(18) 0.7502(12) 0.2166(12) 0.116(12) Uani 0.408(12) 1 d PDU G 1
H3GA H 0.3292 0.7494 0.2324 0.140 Uiso 0.408(12) 1 calc PR G 1
C4G C 0.3581(13) 0.7515(15) 0.1723(8) 0.115(10) Uani 0.408(12) 1 d PDU G 1
H4GA H 0.3254 0.7518 0.1590 0.138 Uiso 0.408(12) 1 calc PR G 1
C5G C 0.4023(12) 0.7524(13) 0.1470(8) 0.105(9) Uani 0.408(12) 1 d PDU G 1
H5GA H 0.4012 0.7526 0.1171 0.126 Uiso 0.408(12) 1 calc PR G 1
C6G C 0.4528(12) 0.7531(10) 0.1722(7) 0.082(7) Uani 0.408(12) 1 d PDU G 1
C9G C 0.5000 0.7500 0.1496(8) 0.074(9) Uani 0.408(12) 2 d SPDU . 1
C10G C 0.5000 0.7500 0.2356(6) 0.055(6) Uani 0.408(12) 2 d SPDU . 1
H10D H 0.5000 0.7500 0.2656 0.066 Uiso 0.408(12) 2 calc SPR G 1
C1X C 0.4785(8) 0.7304(8) 0.1280(6) 0.055(6) Uani 0.296(6) 1 d PDU . 2
C2X C 0.4342(7) 0.7380(7) 0.1535(5) 0.042(5) Uani 0.296(6) 1 d PDU G 2
C3X C 0.3926(8) 0.7028(7) 0.1530(6) 0.067(6) Uani 0.296(6) 1 d PDU G 2
C4X C 0.3971(9) 0.6604(9) 0.1260(6) 0.059(6) Uani 0.296(6) 1 d PDU G 2
H4XA H 0.3698 0.6361 0.1255 0.070 Uiso 0.296(6) 1 calc PR G 2
C5X C 0.4397(7) 0.6516(8) 0.0995(7) 0.059(6) Uani 0.296(6) 1 d PDU G 2
C6X C 0.4809(9) 0.6867(9) 0.1015(7) 0.057(6) Uani 0.296(6) 1 d PDU G 2
C7X C 0.4426(11) 0.6080(10) 0.0734(8) 0.071(7) Uani 0.296(6) 1 d PDU G 2
H7XA H 0.4146 0.5846 0.0721 0.086 Uiso 0.296(6) 1 calc PR G 2
C8X C 0.4872(11) 0.5990(16) 0.0491(13) 0.086(12) Uani 0.296(6) 1 d PDU G 2
H8XA H 0.4891 0.5694 0.0315 0.104 Uiso 0.296(6) 1 calc PR G 2
C9X C 0.5289(12) 0.6337(11) 0.0506(10) 0.083(9) Uani 0.296(6) 1 d PDU G 2
H9XA H 0.5589 0.6273 0.0343 0.099 Uiso 0.296(6) 1 calc PR G 2
C10X C 0.5260(9) 0.6783(11) 0.0765(9) 0.071(8) Uani 0.296(6) 1 d PDU G 2
H10C H 0.5537 0.7022 0.0772 0.086 Uiso 0.296(6) 1 calc PR G 2
C11X C 0.4291(10) 0.7797(11) 0.1812(8) 0.073(8) Uani 0.296(6) 1 d PDU G 2
H11D H 0.4572 0.8031 0.1829 0.087 Uiso 0.296(6) 1 calc PR G 2
C12X C 0.3864(10) 0.7901(14) 0.2067(11) 0.092(9) Uani 0.296(6) 1 d PDU G 2
H12D H 0.3846 0.8198 0.2241 0.110 Uiso 0.296(6) 1 calc PR G 2
C13X C 0.3463(17) 0.7536(13) 0.2049(15) 0.097(13) Uani 0.296(6) 1 d PDU G 2
H13A H 0.3168 0.7584 0.2222 0.117 Uiso 0.296(6) 1 calc PR G 2
C14X C 0.3487(13) 0.7104(13) 0.1783(11) 0.089(9) Uani 0.296(6) 1 d PDU G 2
H14A H 0.3210 0.6866 0.1774 0.107 Uiso 0.296(6) 1 calc PR G 2
Pd1 Pd 0.286282(17) 1.036322(16) 0.123719(12) 0.03241(13) Uani 1 1 d . . .
Pd2 Pd 0.5000 0.7500 0.41499(2) 0.04015(17) Uani 1 2 d S . .
C1 C 0.3962(3) 1.0180(3) 0.1358(2) 0.0504(16) Uani 1 1 d . . .
H1 H 0.3987 1.0387 0.1112 0.060 Uiso 1 1 calc R . .
C2 C 0.4402(3) 0.9956(3) 0.1520(2) 0.0510(16) Uani 1 1 d . . .
H2 H 0.4726 1.0016 0.1390 0.061 Uiso 1 1 calc R . .
C3 C 0.4368(2) 0.9644(2) 0.1872(2) 0.0431(13) Uani 1 1 d . . .
C4 C 0.3889(2) 0.9574(3) 0.20587(19) 0.0463(14) Uani 1 1 d . . .
H4 H 0.3855 0.9367 0.2304 0.056 Uiso 1 1 calc R . .
C5 C 0.3463(2) 0.9811(3) 0.18832(19) 0.0460(14) Uani 1 1 d . . .
H5 H 0.3135 0.9759 0.2008 0.055 Uiso 1 1 calc R . .
C6 C 0.4657(2) 0.8213(2) 0.3485(2) 0.0434(13) Uani 1 1 d . . .
H6 H 0.4330 0.8147 0.3607 0.052 Uiso 1 1 calc R . .
C7 C 0.4682(2) 0.8502(2) 0.3125(2) 0.0436(13) Uani 1 1 d . . .
H7 H 0.4377 0.8633 0.2999 0.052 Uiso 1 1 calc R . .
C8 C 0.5161(2) 0.8603(2) 0.2945(2) 0.0440(13) Uani 1 1 d . . .
C9 C 0.5596(2) 0.8403(3) 0.3136(3) 0.0535(17) Uani 1 1 d . . .
H9 H 0.5927 0.8465 0.3020 0.064 Uiso 1 1 calc R . .
C10 C 0.5539(2) 0.8111(3) 0.3496(3) 0.0505(16) Uani 1 1 d . . .
H10 H 0.5838 0.7970 0.3624 0.061 Uiso 1 1 calc R . .
C11 C 0.7116(2) 0.9353(3) 0.1911(2) 0.0556(19) Uani 1 1 d . . .
H11 H 0.7417 0.9244 0.2057 0.067 Uiso 1 1 calc R . .
C12 C 0.6638(2) 0.9236(3) 0.2080(2) 0.0574(19) Uani 1 1 d . . .
H12 H 0.6614 0.9047 0.2335 0.069 Uiso 1 1 calc R . .
C13 C 0.6202(2) 0.9395(3) 0.1876(2) 0.0465(14) Uani 1 1 d . . .
C14 C 0.6253(3) 0.9676(3) 0.1510(2) 0.0569(18) Uani 1 1 d . . .
H14 H 0.5958 0.9802 0.1366 0.068 Uiso 1 1 calc R . .
C15 C 0.6744(2) 0.9773(3) 0.1355(2) 0.0486(15) Uani 1 1 d . . .
H15 H 0.6778 0.9962 0.1099 0.058 Uiso 1 1 calc R . .
C16 C 0.4831(2) 0.9399(3) 0.2052(2) 0.0473(14) Uani 1 1 d . . .
C17 C 0.5204(2) 0.8918(2) 0.2556(2) 0.0437(13) Uani 1 1 d . . .
C18 C 0.5684(2) 0.9286(3) 0.2055(2) 0.0488(15) Uani 1 1 d . . .
C1P C 0.3300(3) 1.1381(3) 0.1371(3) 0.066(2) Uani 1 1 d . . .
H1PA H 0.3296 1.1718 0.1509 0.100 Uiso 1 1 calc R . .
H1PB H 0.3275 1.1426 0.1064 0.100 Uiso 1 1 calc R . .
H1PC H 0.3621 1.1202 0.1439 0.100 Uiso 1 1 calc R . .
N1P N 0.2862(2) 1.1075(2) 0.15204(19) 0.0500(13) Uani 1 1 d . . .
C3P C 0.2370(4) 1.1307(4) 0.1420(4) 0.101(4) Uani 1 1 d . . .
H3PA H 0.2117 1.1205 0.1638 0.121 Uiso 1 1 calc R . .
H3PB H 0.2407 1.1685 0.1432 0.121 Uiso 1 1 calc R . .
N2P N 0.2224(2) 1.0618(2) 0.09209(17) 0.0475(12) Uani 1 1 d . . .
C5P C 0.2284(4) 1.0601(4) 0.0461(2) 0.071(2) Uani 1 1 d . . .
H5PA H 0.1968 1.0726 0.0327 0.107 Uiso 1 1 calc R . .
H5PB H 0.2350 1.0246 0.0372 0.107 Uiso 1 1 calc R . .
H5PC H 0.2573 1.0820 0.0377 0.107 Uiso 1 1 calc R . .
C6P C 0.1769(3) 1.0327(5) 0.1061(4) 0.109(4) Uani 1 1 d . . .
H6PA H 0.1464 1.0450 0.0909 0.164 Uiso 1 1 calc R . .
H6PB H 0.1720 1.0376 0.1365 0.164 Uiso 1 1 calc R . .
H6PC H 0.1820 0.9960 0.1001 0.164 Uiso 1 1 calc R . .
N3P N 0.5097(2) 0.8031(2) 0.4627(2) 0.0535(14) Uani 1 1 d . . .
C8P C 0.2919(6) 1.1036(4) 0.1991(3) 0.108(4) Uani 1 1 d . . .
H8PA H 0.2915 1.1382 0.2114 0.162 Uiso 1 1 calc R . .
H8PB H 0.3246 1.0867 0.2058 0.162 Uiso 1 1 calc R . .
H8PC H 0.2634 1.0834 0.2107 0.162 Uiso 1 1 calc R . .
C9P C 0.2176(5) 1.1175(4) 0.1032(3) 0.096(4) Uani 1 1 d . . .
H9PA H 0.2357 1.1380 0.0814 0.115 Uiso 1 1 calc R . .
H9PB H 0.1808 1.1271 0.1023 0.115 Uiso 1 1 calc R . .
C10P C 0.4907(4) 0.7774(3) 0.5029(3) 0.071(2) Uani 1 1 d . . .
H10A H 0.5041 0.7958 0.5280 0.085 Uiso 1 1 calc R . .
H10B H 0.4526 0.7782 0.5039 0.085 Uiso 1 1 calc R . .
C11P C 0.5645(3) 0.8175(3) 0.4655(3) 0.069(2) Uani 1 1 d . . .
H11A H 0.5692 0.8424 0.4884 0.103 Uiso 1 1 calc R . .
H11B H 0.5754 0.8329 0.4388 0.103 Uiso 1 1 calc R . .
H11C H 0.5852 0.7867 0.4712 0.103 Uiso 1 1 calc R . .
C12P C 0.4786(3) 0.8500(3) 0.4561(3) 0.0605(19) Uani 1 1 d . . .
H12A H 0.4840 0.8738 0.4797 0.091 Uiso 1 1 calc R . .
H12B H 0.4421 0.8407 0.4546 0.091 Uiso 1 1 calc R . .
H12C H 0.4890 0.8666 0.4297 0.091 Uiso 1 1 calc R . .
N1 N 0.35017(18) 1.01119(19) 0.15407(16) 0.0388(10) Uani 1 1 d . . .
N2 N 0.50796(18) 0.80176(19) 0.36725(18) 0.0421(11) Uani 1 1 d . . .
N3 N 0.2886(2) 0.96667(18) 0.09508(15) 0.0404(11) Uani 1 1 d . . .
N4 N 0.5280(2) 0.9492(2) 0.18641(18) 0.0498(13) Uani 1 1 d . . .
N5 N 0.5674(2) 0.8994(2) 0.24026(18) 0.0482(13) Uani 1 1 d . . .
N6 N 0.47681(19) 0.9111(2) 0.23980(18) 0.0471(12) Uani 1 1 d . . .

loop_
_atom_site_aniso_label
_atom_site_aniso_U_11
_atom_site_aniso_U_22
_atom_site_aniso_U_33
_atom_site_aniso_U_23
_atom_site_aniso_U_13
_atom_site_aniso_U_12
C1G 0.103(14) 0.068(11) 0.033(8) 0.004(7) 0.006(9) 0.006(10)
C2G 0.115(18) 0.103(16) 0.051(11) -0.004(11) 0.001(11) 0.039(14)
C3G 0.12(2) 0.17(3) 0.060(16) -0.015(17) -0.004(15) 0.04(2)
C4G 0.099(18) 0.19(3) 0.051(12) -0.031(16) -0.013(12) 0.041(19)
C5G 0.088(16) 0.17(2) 0.054(12) -0.023(14) -0.042(12) 0.027(17)
C6G 0.127(18) 0.088(15) 0.031(9) 0.000(10) -0.007(11) -0.019(14)
C9G 0.10(2) 0.09(2) 0.026(11) 0.000 0.000 -0.015(17)
C10G 0.101(19) 0.044(12) 0.019(8) 0.000 0.000 0.000(12)
C1X 0.053(14) 0.054(14) 0.057(13) 0.015(10) 0.008(10) -0.011(9)
C2X 0.054(12) 0.026(10) 0.045(12) 0.009(9) 0.000(10) -0.015(9)
C3X 0.080(15) 0.055(13) 0.066(14) 0.003(11) 0.003(12) -0.021(12)
C4X 0.062(13) 0.067(14) 0.047(12) 0.009(10) 0.001(10) -0.016(11)
C5X 0.054(12) 0.071(14) 0.051(12) -0.001(11) -0.003(10) -0.002(11)
C6X 0.065(14) 0.069(14) 0.037(11) -0.009(11) 0.028(11) -0.008(12)
C7X 0.070(16) 0.084(17) 0.060(14) -0.011(13) -0.003(12) -0.022(14)
C8X 0.09(2) 0.09(2) 0.08(2) -0.040(19) -0.004(19) -0.02(2)
C9X 0.072(17) 0.088(19) 0.089(19) -0.041(16) 0.027(15) -0.009(15)
C10X 0.032(12) 0.10(2) 0.080(18) -0.029(16) 0.000(12) -0.034(13)
C11X 0.053(14) 0.096(19) 0.068(16) 0.002(14) 0.034(12) 0.012(13)
C12X 0.072(17) 0.09(2) 0.11(2) -0.028(18) 0.032(17) -0.015(16)
C13X 0.10(3) 0.09(2) 0.11(3) -0.04(2) 0.02(2) -0.02(2)
C14X 0.11(2) 0.063(16) 0.10(2) -0.006(16) 0.011(18) -0.011(17)
Pd1 0.0379(2) 0.0310(2) 0.0284(2) 0.00168(15) 0.00505(16) -0.00070(15)
Pd2 0.0306(3) 0.0383(3) 0.0516(4) 0.000 0.000 0.0065(2)
C1 0.040(3) 0.047(3) 0.064(4) 0.010(3) 0.013(3) -0.003(3)
C2 0.039(3) 0.049(4) 0.066(4) 0.012(3) 0.010(3) -0.006(3)
C3 0.038(3) 0.047(3) 0.044(3) 0.000(3) 0.001(2) -0.003(2)
C4 0.044(3) 0.062(4) 0.033(3) 0.006(3) 0.004(2) 0.003(3)
C5 0.035(3) 0.070(4) 0.033(3) -0.003(3) 0.003(2) 0.002(3)
C6 0.027(3) 0.048(3) 0.055(4) 0.000(3) 0.002(2) 0.006(2)
C7 0.031(3) 0.045(3) 0.055(4) 0.002(3) 0.003(3) 0.006(2)
C8 0.033(3) 0.043(3) 0.056(4) 0.000(3) 0.002(3) -0.001(2)
C9 0.034(3) 0.051(4) 0.075(5) 0.016(3) 0.002(3) 0.001(3)
C10 0.024(3) 0.047(3) 0.081(5) 0.000(3) -0.002(3) -0.003(2)
C11 0.034(3) 0.101(6) 0.032(3) 0.016(3) -0.004(2) 0.002(3)
C12 0.036(3) 0.103(6) 0.033(3) 0.014(3) -0.004(2) -0.009(3)
C13 0.032(3) 0.064(4) 0.044(3) 0.001(3) 0.002(2) -0.001(3)
C14 0.036(3) 0.077(5) 0.058(4) 0.015(4) 0.002(3) 0.006(3)
C15 0.036(3) 0.060(4) 0.049(3) 0.011(3) -0.003(3) 0.007(3)
C16 0.035(3) 0.061(4) 0.046(3) -0.005(3) 0.001(3) 0.001(3)
C17 0.031(3) 0.047(3) 0.054(4) -0.004(3) 0.003(2) 0.001(2)
C18 0.036(3) 0.061(4) 0.049(4) -0.004(3) -0.001(3) 0.000(3)
C1P 0.062(5) 0.040(4) 0.096(6) -0.013(4) -0.001(4) -0.010(3)
N1P 0.048(3) 0.045(3) 0.057(3) -0.011(2) 0.005(3) 0.002(2)
C3P 0.060(5) 0.068(6) 0.175(12) -0.051(7) -0.029(6) 0.025(4)
N2P 0.054(3) 0.049(3) 0.040(3) 0.007(2) -0.003(2) 0.005(2)
C5P 0.085(6) 0.094(6) 0.035(3) 0.005(4) -0.013(4) 0.022(5)
C6P 0.042(4) 0.131(10) 0.154(11) 0.072(9) -0.010(6) -0.010(5)
N3P 0.051(3) 0.049(3) 0.060(4) -0.008(3) -0.003(3) 0.015(3)
C8P 0.190(13) 0.082(7) 0.053(5) -0.029(5) 0.020(7) 0.009(7)
C9P 0.129(9) 0.072(6) 0.087(7) -0.027(5) -0.049(6) 0.052(6)
C10P 0.086(6) 0.069(5) 0.058(5) -0.003(4) 0.005(4) 0.020(4)
C11P 0.053(4) 0.072(5) 0.082(6) -0.030(4) -0.010(4) 0.008(4)
C12P 0.063(5) 0.050(4) 0.069(5) -0.007(3) 0.007(4) 0.016(3)
N1 0.034(2) 0.042(3) 0.040(3) -0.003(2) 0.0047(19) 0.001(2)
N2 0.031(2) 0.038(3) 0.057(3) -0.001(2) 0.002(2) 0.0066(19)
N3 0.058(3) 0.033(2) 0.031(2) 0.0021(19) 0.002(2) -0.001(2)
N4 0.034(3) 0.067(4) 0.049(3) 0.002(3) 0.003(2) -0.002(2)
N5 0.034(3) 0.058(3) 0.053(3) 0.000(3) 0.002(2) 0.000(2)
N6 0.031(2) 0.052(3) 0.058(3) 0.002(3) 0.000(2) 0.003(2)

loop_
_atom_type_symbol
_atom_type_description
_atom_type_scat_dispersion_real
_atom_type_scat_dispersion_imag
_atom_type_scat_source
C C 0.0033 0.0016 'International Tables Vol C Tables 4.2.6.8 and 6.1.1.4'
H H 0.0000 0.0000 'International Tables Vol C Tables 4.2.6.8 and 6.1.1.4'
N N 0.0061 0.0033 'International Tables Vol C Tables 4.2.6.8 and 6.1.1.4'
O O 0.0106 0.0060 'International Tables Vol C Tables 4.2.6.8 and 6.1.1.4'
Pd Pd -0.9988 1.0072 'International Tables Vol C Tables 4.2.6.8 and 6.1.1.4'

loop_
_geom_angle_atom_site_label_1
_geom_angle_atom_site_label_2
_geom_angle_atom_site_label_3
_geom_angle
_geom_angle_site_symmetry_1
_geom_angle_site_symmetry_3
O1N N1N O3N 116.6(16) . .
O1N N1N O2N 126.6(12) . .
O3N N1N O2N 116.6(16) . .
O1O N1O O3O 128.4(19) . .
O1O N1O O2O 116.3(17) . .
O3O N1O O2O 115.0(16) . .
O16N N7N O18N 121(3) . .
O16N N7N O17N 119(3) . .
O18N N7N O17N 115(3) . .
O19N N8N O21N 115(2) . .
O19N N8N O20N 115(2) . .
O21N N8N O20N 124(2) . .
O4N N2N O6N 120.5(19) . .
O4N N2N O5N 119.1(19) . .
O6N N2N O5N 119.8(18) . .
O7N N3N O9N 126.7(16) . .
O7N N3N O8N 120.3(16) . .
O9N N3N O8N 112.5(15) . .
O10N N5N O12N 125(2) . .
O10N N5N O11N 124(2) . .
O12N N5N O11N 111(2) . .
O13N N6N O15N 121(2) . .
O13N N6N O14N 118(2) . .
O15N N6N O14N 120(2) . .
C10G C1G C6G 119(2) . .
C10G C1G C2G 125.4(18) . .
C6G C1G C2G 116(2) . .
C3G C2G C1G 124(3) . .
C2G C3G C4G 121(4) . .
C5G C4G C3G 123(3) . .
C4G C5G C6G 114(2) . .
C1G C6G C9G 119(3) . .
C1G C6G C5G 122(3) . .
C9G C6G C5G 118(2) . .
C6G C9G C6G 120(3) 6_564 .
C6G C9G C9G 120.2(13) 6_564 15_565
C6G C9G C9G 120.2(13) . 15_565
C1G C10G C1G 126(2) 6_564 .
C1X C1X C1X 88.2(7) 12_766 15_565
C1X C1X C6X 79(2) 12_766 .
C1X C1X C6X 133(3) 15_565 .
C1X C1X C2X 155(2) 12_766 .
C1X C1X C2X 90(2) 15_565 .
C6X C1X C2X 119.0(17) . .
C1X C1X C1X 45.9(3) 12_766 6_564
C1X C1X C1X 45.9(3) 15_565 6_564
C6X C1X C1X 120.5(17) . 6_564
C2X C1X C1X 120.4(17) . 6_564
C1X C1X C6X 139.5(18) 12_766 15_565
C1X C1X C6X 59.4(16) 15_565 15_565
C6X C1X C6X 140.1(16) . 15_565
C2X C1X C6X 30.7(10) . 15_565
C1X C1X C6X 94.4(15) 6_564 15_565
C1X C1X C2X 52.5(14) 12_766 12_766
C1X C1X C2X 123(2) 15_565 12_766
C6X C1X C2X 26.8(11) . 12_766
C2X C1X C2X 143.6(15) . 12_766
C1X C1X C2X 95.3(12) 6_564 12_766
C6X C1X C2X 165.8(19) 15_565 12_766
C1X C1X C10X 142(3) 12_766 15_565
C1X C1X C10X 104(2) 15_565 15_565
C6X C1X C10X 113.6(15) . 15_565
C2X C1X C10X 18.2(9) . 15_565
C1X C1X C10X 123.5(13) 6_564 15_565
C6X C1X C10X 46.1(8) 15_565 15_565
C2X C1X C10X 132.9(14) 12_766 15_565
C10X C2X C6X 131(4) 15_565 15_565
C10X C2X C11X 80(3) 15_565 .
C6X C2X C11X 51(2) 15_565 .
C10X C2X C3X 62(3) 15_565 .
C6X C2X C3X 134(3) 15_565 .
C11X C2X C3X 115.8(19) . .
C10X C2X C1X 126(2) 15_565 .
C6X C2X C1X 88(2) 15_565 .
C11X C2X C1X 122.6(17) . .
C3X C2X C1X 121.6(18) . .
C10X C2X C1X 148(3) 15_565 15_565
C6X C2X C1X 50.5(17) 15_565 15_565
C11X C2X C1X 92.1(15) . 15_565
C3X C2X C1X 145.2(18) . 15_565
C1X C2X C1X 37.4(12) . 15_565
C10X C2X C9X 31(2) 15_565 15_565
C6X C2X C9X 114(2) 15_565 15_565
C11X C2X C9X 69.8(17) . 15_565
C3X C2X C9X 50.8(15) . 15_565
C1X C2X C9X 155.7(12) . 15_565
C1X C2X C9X 161.8(17) 15_565 15_565
C10X C3X C4X 127(2) 15_565 .
C10X C3X C14X 104(2) 15_565 .
C4X C3X C14X 122(2) . .
C10X C3X C2X 31.7(11) 15_565 .
C4X C3X C2X 117(2) . .
C14X C3X C2X 121(2) . .
C10X C3X C9X 59.4(14) 15_565 15_565
C4X C3X C9X 145.9(19) . 15_565
C14X C3X C9X 45.8(18) . 15_565
C2X C3X C9X 84.6(16) . 15_565
C3X C4X C5X 124(2) . .
C7X C5X C4X 122(2) . .
C7X C5X C6X 120.4(19) . .
C4X C5X C6X 117.9(18) . .
C7X C5X C11X 88.4(19) . 12_766
C4X C5X C11X 139(2) . 12_766
C6X C5X C11X 44.9(14) . 12_766
C7X C5X C12X 42.7(15) . 12_766
C4X C5X C12X 144(2) . 12_766
C6X C5X C12X 88.0(16) . 12_766
C11X C5X C12X 47.0(11) 12_766 12_766
C2X C6X C11X 93(2) 12_766 12_766
C2X C6X C5X 133(3) 12_766 .
C11X C6X C5X 69(2) 12_766 .
C2X C6X C1X 103(3) 12_766 .
C11X C6X C1X 134(3) 12_766 .
C5X C6X C1X 120.8(17) . .
C2X C6X C10X 23.2(19) 12_766 .
C11X C6X C10X 70(2) 12_766 .
C5X C6X C10X 120.0(17) . .
C1X C6X C10X 119.2(17) . .
C2X C6X C1X 61.4(19) 12_766 12_766
C11X C6X C1X 131(2) 12_766 12_766
C5X C6X C1X 157.8(18) . 12_766
C1X C6X C1X 41.3(13) . 12_766
C10X C6X C1X 79.3(14) . 12_766
C5X C7X C8X 120(3) . .
C7X C8X C9X 120(3) . .
C8X C9X C10X 120(3) . .
C8X C9X C11X 79(2) . 12_766
C10X C9X C11X 46.9(13) . 12_766
C9X C10X C6X 119(2) . .
C12X C11X C2X 126(3) . .
C12X C11X C9X 61.0(19) . 15_565
C2X C11X C9X 69.4(16) . 15_565
C11X C12X C13X 116(3) . .
C14X C13X C12X 122(4) . .
C13X C14X C3X 119(3) . .
N3 Pd1 N1 84.2(2) . .
N3 Pd1 N2P 95.4(2) . .
N1 Pd1 N2P 179.0(2) . .
N3 Pd1 N1P 178.2(2) . .
N1 Pd1 N1P 94.8(2) . .
N2P Pd1 N1P 85.5(2) . .
N2 Pd2 N2 84.0(3) 6_564 .
N2 Pd2 N3P 95.2(2) 6_564 6_564
N2 Pd2 N3P 178.6(2) . 6_564
N2 Pd2 N3P 178.6(2) 6_564 .
N2 Pd2 N3P 95.2(2) . .
N3P Pd2 N3P 85.7(4) 6_564 .
N1 C1 C2 121.6(6) . .
C1 C2 C3 119.6(6) . .
C2 C3 C4 118.4(6) . .
C2 C3 C16 121.0(6) . .
C4 C3 C16 120.5(6) . .
C5 C4 C3 119.2(6) . .
N1 C5 C4 121.6(6) . .
N2 C6 C7 122.4(6) . .
C6 C7 C8 119.1(6) . .
C9 C8 C7 118.8(6) . .
C9 C8 C17 120.6(6) . .
C7 C8 C17 120.6(6) . .
C10 C9 C8 118.8(6) . .
N2 C10 C9 122.6(6) . .
N3 C11 C12 121.9(6) 15_565 .
C13 C12 C11 119.8(6) . .
C12 C13 C14 118.4(6) . .
C12 C13 C18 121.0(6) . .
C14 C13 C18 120.6(6) . .
C13 C14 C15 118.9(6) . .
N3 C15 C14 122.5(6) 15_565 .
N4 C16 N6 125.1(6) . .
N4 C16 C3 117.5(6) . .
N6 C16 C3 117.4(5) . .
N5 C17 N6 125.8(6) . .
N5 C17 C8 117.1(6) . .
N6 C17 C8 117.1(5) . .
N4 C18 N5 126.1(6) . .
N4 C18 C13 117.8(6) . .
N5 C18 C13 116.0(6) . .
C3P N1P C1P 112.8(7) . .
C3P N1P C8P 109.5(8) . .
C1P N1P C8P 106.3(7) . .
C3P N1P Pd1 106.2(5) . .
C1P N1P Pd1 110.2(4) . .
C8P N1P Pd1 111.9(5) . .
C9P C3P N1P 114.6(8) . .
C5P N2P C6P 111.6(8) . .
C5P N2P C9P 105.8(7) . .
C6P N2P C9P 111.1(9) . .
C5P N2P Pd1 113.0(5) . .
C6P N2P Pd1 109.7(5) . .
C9P N2P Pd1 105.4(5) . .
C11P N3P C12P 109.1(6) . .
C11P N3P C10P 112.1(7) . .
C12P N3P C10P 107.6(6) . .
C11P N3P Pd2 109.4(4) . .
C12P N3P Pd2 112.3(5) . .
C10P N3P Pd2 106.3(5) . .
C3P C9P N2P 115.0(8) . .
C10P C10P N3P 108.1(5) 6_564 .
C1 N1 C5 119.5(6) . .
C1 N1 Pd1 119.0(4) . .
C5 N1 Pd1 120.7(4) . .
C10 N2 C6 118.3(6) . .
C10 N2 Pd2 121.3(4) . .
C6 N2 Pd2 119.6(4) . .
C15 N3 C11 118.4(5) 12_766 12_766
C15 N3 Pd1 121.5(4) 12_766 .
C11 N3 Pd1 119.1(4) 12_766 .
C18 N4 C16 114.6(6) . .
C17 N5 C18 113.9(6) . .
C16 N6 C17 114.5(5) . .

loop_
_geom_bond_atom_site_label_1
_geom_bond_atom_site_label_2
_geom_bond_distance
_geom_bond_site_symmetry_2
N1N O1N 1.214(12) .
N1N O3N 1.275(17) .
N1N O2N 1.291(13) .
N1O O1O 1.212(16) .
N1O O3O 1.279(16) .
N1O O2O 1.320(16) .
N7N O16N 1.218(18) .
N7N O18N 1.275(19) .
N7N O17N 1.290(18) .
N8N O19N 1.242(18) .
N8N O21N 1.269(18) .
N8N O20N 1.285(17) .
N2N O4N 1.215(16) .
N2N O6N 1.274(17) .
N2N O5N 1.294(16) .
N3N O7N 1.213(14) .
N3N O9N 1.246(15) .
N3N O8N 1.306(15) .
N5N O10N 1.214(16) .
N5N O12N 1.280(18) .
N5N O11N 1.287(16) .
N6N O13N 1.194(17) .
N6N O15N 1.263(18) .
N6N O14N 1.297(17) .
C1G C10G 1.34(2) .
C1G C6G 1.40(3) .
C1G C2G 1.43(3) .
C2G C3G 1.34(5) .
C3G C4G 1.40(4) .
C4G C5G 1.40(4) .
C5G C6G 1.54(4) .
C6G C9G 1.42(3) .
C9G C6G 1.42(3) 6_564
C9G C9G 1.56(5) 15_565
C10G C1G 1.34(2) 6_564
C1X C1X 1.09(3) 12_766
C1X C1X 1.09(3) 15_565
C1X C6X 1.415(14) .
C1X C2X 1.420(14) .
C1X C1X 1.51(4) 6_564
C1X C6X 1.62(3) 15_565
C1X C2X 1.79(3) 12_766
C1X C10X 1.95(3) 15_565
C2X C10X 0.75(2) 15_565
C2X C6X 0.83(2) 15_565
C2X C11X 1.402(15) .
C2X C3X 1.416(14) .
C2X C1X 1.79(3) 15_565
C2X C9X 2.01(3) 15_565
C3X C10X 1.26(4) 15_565
C3X C4X 1.402(14) .
C3X C14X 1.407(15) .
C3X C9X 1.56(4) 15_565
C4X C5X 1.406(14) .
C5X C7X 1.406(14) .
C5X C6X 1.408(14) .
C5X C11X 1.45(4) 12_766
C5X C12X 1.90(4) 12_766
C6X C2X 0.83(2) 12_766
C6X C11X 1.09(3) 12_766
C6X C10X 1.431(14) .
C6X C1X 1.62(3) 12_766
C7X C8X 1.410(15) .
C8X C9X 1.411(15) .
C9X C10X 1.422(14) .
C9X C11X 2.01(4) 12_766
C11X C12X 1.398(15) .
C11X C9X 2.01(4) 15_565
C12X C13X 1.411(15) .
C13X C14X 1.406(16) .
Pd1 N3 2.026(5) .
Pd1 N1 2.027(5) .
Pd1 N2P 2.049(5) .
Pd1 N1P 2.055(5) .
Pd2 N2 2.035(5) 6_564
Pd2 N2 2.035(5) .
Pd2 N3P 2.062(6) 6_564
Pd2 N3P 2.062(6) .
C1 N1 1.341(8) .
C1 C2 1.381(10) .
C2 C3 1.381(9) .
C3 C4 1.392(8) .
C3 C16 1.477(9) .
C4 C5 1.383(9) .
C5 N1 1.342(8) .
C6 N2 1.349(7) .
C6 C7 1.368(9) .
C7 C8 1.394(8) .
C8 C9 1.383(9) .
C8 C17 1.483(9) .
C9 C10 1.378(10) .
C10 N2 1.341(8) .
C11 N3 1.339(8) 15_565
C11 C12 1.386(9) .
C12 C13 1.368(9) .
C13 C14 1.378(10) .
C13 C18 1.487(9) .
C14 C15 1.392(9) .
C15 N3 1.326(8) 15_565
C16 N4 1.334(8) .
C16 N6 1.335(9) .
C17 N5 1.329(8) .
C17 N6 1.337(8) .
C18 N4 1.323(8) .
C18 N5 1.338(9) .
C1P N1P 1.467(9) .
N1P C3P 1.450(10) .
N1P C8P 1.500(11) .
C3P C9P 1.369(14) .
N2P C5P 1.465(9) .
N2P C6P 1.473(10) .
N2P C9P 1.495(10) .
N3P C11P 1.474(10) .
N3P C12P 1.480(9) .
N3P C10P 1.521(10) .
C10P C10P 1.503(16) 6_564
N3 C15 1.326(8) 12_766
N3 C11 1.339(8) 12_766
